data_9009606
loop_
_publ_author_name
'Khosrawan-Sazedj F'

_publ_section_title
;
 The crystal structure of meta-uranocircite II, Ba(UO2)2(PO4)2*6H2O
 Locality: synthetic
;
_journal_name_full 'Tschermaks Mineralogische und Petrographische Mitteilungen'
_journal_page_first 193
_journal_page_last 204
_journal_volume 29
_journal_year 1982
_chemical_formula_sum 'Ba0.92 H12 O18 P2 U2'
_chemical_name_mineral 'Metauranocircite II'
_space_group_crystal_system monoclinic
_space_group_IT_number 14
_space_group_name_Hall '-P 2ac'
_space_group_name_H-M_alt 'P 1 1 21/a'
_cell_angle_alpha 90
_cell_angle_beta 90
_cell_angle_gamma 89.95
_cell_formula_units_Z 4
_cell_length_a 9.789
_cell_length_b 9.882
_cell_length_c 16.868
_cell_volume 1631.724
_exptl_crystal_density_diffrn 3.926
_cod_depositor_comments
;
 Adding the _atom_site_type_symbol, _atom_site_attached_hydrogens and
 _cell_formula_units_Z data items.

 Antanas Vaitkus,
 2017-07-10

 Changing the space group from '-P 2xab' to '-P 2ac' after consulting the
 original publication. All related space group information was changed
 accordingly.

 Antanas Vaitkus,
 2017-07-10
;
_cod_original_formula_sum 'Ba.92 U2 P2 O18 H12'
_cod_database_code 9009606

loop_
_space_group_symop_id
_space_group_symop_operation_xyz
1 x,y,z
2 -x+1/2,-y,z+1/2
3 -x,-y,-z
4 x+1/2,y,-z+1/2

loop_
_atom_site_aniso_label
_atom_site_aniso_U_11
_atom_site_aniso_U_22
_atom_site_aniso_U_33
_atom_site_aniso_U_12
_atom_site_aniso_U_13
_atom_site_aniso_U_23
Ba 0.04509 0.03445 0.02469 -0.00114 -0.00126 -0.00279
U1 0.01482 0.01444 0.01456 0.00215 0.00177 0.00000
U2 0.01330 0.01545 0.01519 0.00038 -0.00152 0.00051

loop_
_atom_site_label
_atom_site_type_symbol
_atom_site_fract_x
_atom_site_fract_y
_atom_site_fract_z
_atom_site_occupancy
_atom_site_U_iso_or_equiv
_atom_site_attached_hydrogens
Ba Ba 0.87402 0.82940 0.94228 0.92000 0.03483 0
U1 U 0.73137 0.50710 0.79811 1.00000 0.01456 0
U2 U 0.72978 0.00705 0.69617 1.00000 0.01469 0
P1 P 0.47570 0.76220 0.75760 1.00000 0.01773 0
P2 P 0.47990 0.25790 0.75850 1.00000 0.01773 0
O1 O 0.74060 0.51740 0.90500 1.00000 0.02533 0
O2 O 0.71410 0.50960 0.69510 1.00000 0.02280 0
O3 O 0.70710 0.01140 0.59340 1.00000 0.03546 0
O4 O 0.75020 0.99190 0.80190 1.00000 0.02153 0
O5 O 0.40410 0.85830 0.81680 1.00000 0.02280 0
O6 O 0.56400 0.84200 0.70290 1.00000 0.03800 0
O7 O 0.55740 0.66300 0.80260 1.00000 0.02153 0
O8 O 0.36650 0.70140 0.70660 1.00000 0.03800 0
O9 O 0.54960 0.15910 0.70160 1.00000 0.04053 0
O10 O 0.40250 0.36210 0.70740 1.00000 0.02913 0
O11 O 0.37630 0.18230 0.81150 1.00000 0.03293 0
O12 O 0.58340 0.33480 0.81090 1.00000 0.01013 0
Wat1 O 0.91970 0.11850 0.94150 1.00000 0.03800 2
Wat2 O 0.59050 0.89720 0.94620 1.00000 0.04559 2
Wat3 O 0.06580 0.60890 0.95260 1.00000 0.07346 2
Wat4 O 0.73610 0.67520 0.05130 1.00000 0.05573 2
Wat5 O 0.41320 0.57840 0.95460 1.00000 0.04686 2
Wat6 O 0.65080 0.21000 0.96370 1.00000 0.05699 2

_database_code_amcsd 0015684
